data_7123393
loop_
_publ_author_name
'Zhang, Xu'
'Wang, Jin-Yun'
'Huang, Ya-Zi'
'Yang, Ming'
'Chen, Zhong-Ning'

_publ_section_title
;
 Silver(I) Nanoclusters of Carbazole-1,8-Bis(acetylide): from Visible to
 Near-infrared Emission
;
_journal_name_full 'Chemical Communications'
_journal_paper_doi 10.1039/C9CC02066G
_journal_year 2019
_chemical_formula_sum 'C164 H136 Ag8 Cl2 N6 O8 P8'
_chemical_formula_weight 3500.40
_space_group_crystal_system orthorhombic
_space_group_IT_number 63
_space_group_name_Hall '-C 2c 2'
_space_group_name_H-M_alt 'C m c m'
_symmetry_space_group_name_Hall '-C 2c 2'
_symmetry_space_group_name_H-M 'C m c m'
_atom_sites_solution_hydrogens mixed
_audit_creation_method SHELXL-2016/6
_audit_update_record
;
2019-01-11 deposited with the CCDC.    2019-05-07 downloaded from the CCDC.
;
_cell_angle_alpha 90
_cell_angle_beta 90
_cell_angle_gamma 90
_cell_formula_units_Z 4
_cell_length_a 23.0100(16)
_cell_length_b 26.8097(16)
_cell_length_c 24.9769(16)
_cell_measurement_reflns_used 9959
_cell_measurement_temperature 100(2)
_cell_measurement_theta_max 27.50
_cell_measurement_theta_min 2.23
_cell_volume 15408.0(17)
_computing_structure_refinement 'SHELXL-2016/6 (Sheldrick, 2016)'
_diffrn_ambient_temperature 100(2)
_diffrn_measured_fraction_theta_full 0.991
_diffrn_measured_fraction_theta_max 0.989
_diffrn_measurement_device_type 'Bruker APEX-II CCD'
_diffrn_measurement_method '\f and \w scans'
_diffrn_radiation_type MoK\a
_diffrn_radiation_wavelength 0.71073
_diffrn_reflns_av_R_equivalents 0.1033
_diffrn_reflns_av_unetI/netI 0.0713
_diffrn_reflns_Laue_measured_fraction_full 0.991
_diffrn_reflns_Laue_measured_fraction_max 0.989
_diffrn_reflns_limit_h_max 29
_diffrn_reflns_limit_h_min -29
_diffrn_reflns_limit_k_max 34
_diffrn_reflns_limit_k_min -30
_diffrn_reflns_limit_l_max 32
_diffrn_reflns_limit_l_min -30
_diffrn_reflns_number 48786
_diffrn_reflns_point_group_measured_fraction_full 0.991
_diffrn_reflns_point_group_measured_fraction_max 0.989
_diffrn_reflns_theta_full 25.242
_diffrn_reflns_theta_max 27.586
_diffrn_reflns_theta_min 2.847
_exptl_absorpt_coefficient_mu 1.170
_exptl_absorpt_correction_T_max 0.704
_exptl_absorpt_correction_T_min 0.644
_exptl_absorpt_correction_type multi-scan
_exptl_crystal_colour Yellow
_exptl_crystal_density_diffrn 1.509
_exptl_crystal_description Bloc
_exptl_crystal_F_000 7024
_exptl_crystal_size_max 0.40
_exptl_crystal_size_mid 0.32
_exptl_crystal_size_min 0.30
_refine_diff_density_max 2.556
_refine_diff_density_min -2.512
_refine_diff_density_rms 0.225
_refine_ls_extinction_coef 0.00046(6)
_refine_ls_extinction_expression Fc^*^=kFc[1+0.001xFc^2^\l^3^/sin(2\q)]^-1/4^
_refine_ls_extinction_method 'SHELXL-2016/6 (Sheldrick 2016)'
_refine_ls_goodness_of_fit_ref 1.096
_refine_ls_hydrogen_treatment constr
_refine_ls_matrix_type full
_refine_ls_number_parameters 525
_refine_ls_number_reflns 9247
_refine_ls_number_restraints 377
_refine_ls_restrained_S_all 1.090
_refine_ls_R_factor_all 0.1476
_refine_ls_R_factor_gt 0.0950
_refine_ls_shift/su_max 0.001
_refine_ls_shift/su_mean 0.000
_refine_ls_structure_factor_coef Fsqd
_refine_ls_weighting_details 'w=1/[\s^2^(Fo^2^)+(0.0735P)^2^+747.3640P] where P=(Fo^2^+2Fc^2^)/3'
_refine_ls_weighting_scheme calc
_refine_ls_wR_factor_gt 0.2191
_refine_ls_wR_factor_ref 0.2612
_reflns_Friedel_coverage 0.000
_reflns_number_gt 6160
_reflns_number_total 9247
_reflns_threshold_expression 'I > 2\s(I)'
_cod_data_source_file c9cc02066g2.cif
_cod_data_source_block 2a
_cod_depositor_comments
;
The following automatic conversions were performed:

'_exptl_absorpt_correction_type' value 'Multi-scan' changed to
'multi-scan' according to
/home/data/users/saulius/crontab/automatic-downloads/rss-feeds/RSC/lib/dictionaries/cif_core.dic
dictionary named 'cif_core.dic' version 2.4.2 from 2011-04-26.

Automatic conversion script
Id: cif_fix_values 4973 2017-02-22 13:04:09Z antanas 
;
_cod_original_cell_volume 15408.1(17)
_cod_database_code 7123393
_shelx_shelxl_version_number 2016/6
_shelx_space_group_comment
;
The symmetry employed for this shelxl refinement is uniquely defined
by the following loop, which should always be used as a source of
symmetry information in preference to the above space-group names.
They are only intended as comments.
;

loop_
_space_group_symop_operation_xyz
'x, y, z'
'-x, -y, z+1/2'
'-x, y, -z+1/2'
'x, -y, -z'
'x+1/2, y+1/2, z'
'-x+1/2, -y+1/2, z+1/2'
'-x+1/2, y+1/2, -z+1/2'
'x+1/2, -y+1/2, -z'
'-x, -y, -z'
'x, y, -z-1/2'
'x, -y, z-1/2'
'-x, y, z'
'-x+1/2, -y+1/2, -z'
'x+1/2, y+1/2, -z-1/2'
'x+1/2, -y+1/2, z-1/2'
'-x+1/2, y+1/2, z'

loop_
_atom_site_label
_atom_site_type_symbol
_atom_site_fract_x
_atom_site_fract_y
_atom_site_fract_z
_atom_site_U_iso_or_equiv
_atom_site_adp_type
_atom_site_occupancy
_atom_site_site_symmetry_order
_atom_site_calc_flag
_atom_site_refinement_flags_posn
_atom_site_refinement_flags_adp
_atom_site_refinement_flags_occupancy
_atom_site_disorder_assembly
_atom_site_disorder_group
Ag1 Ag -0.06424(5) 0.77207(3) 0.750000 0.0226(3) Uani 1 2 d S T P . .
Ag2 Ag 0.000000 0.85703(4) 0.80899(5) 0.0298(3) Uani 1 2 d S T P . .
Ag3 Ag 0.10651(4) 0.81192(3) 0.85372(3) 0.0374(3) Uani 1 1 d . . . . .
P1 P 0.11263(14) 0.88772(11) 0.91082(12) 0.0359(7) Uani 1 1 d . . . . .
P2 P 0.17505(13) 0.74038(10) 0.85349(10) 0.0296(6) Uani 1 1 d . . . . .
N1 N 0.000000 0.9061(5) 0.9112(5) 0.034(3) Uani 1 2 d S T P . .
N2 N 0.1715(6) 0.7231(4) 0.750000 0.032(3) Uani 1 2 d S T P . .
N3 N 0.000000 0.7093(5) 0.750000 0.022(3) Uani 1 4 d S T P . .
N4 N 0.000000 0.9202(6) 0.750000 0.037(4) Uani 1 4 d S T P . .
C1 C 0.1785(5) 0.9256(4) 0.9035(5) 0.054(3) Uani 1 1 d D U . . .
C2 C 0.2171(5) 0.9120(5) 0.8643(6) 0.064(3) Uani 1 1 d D U . . .
H2C H 0.208376 0.884353 0.841910 0.077 Uiso 1 1 calc R U . . .
C3 C 0.2685(5) 0.9377(5) 0.8566(7) 0.078(3) Uani 1 1 d D U . . .
H3B H 0.294262 0.927563 0.829024 0.093 Uiso 1 1 calc R U . . .
C4 C 0.2828(6) 0.9777(6) 0.8883(7) 0.082(4) Uani 1 1 d D U . . .
H4B H 0.316573 0.997089 0.881261 0.099 Uiso 1 1 calc R U . . .
C5 C 0.2470(6) 0.9888(6) 0.9303(7) 0.085(4) Uani 1 1 d D U . . .
H5A H 0.257888 1.013899 0.955201 0.102 Uiso 1 1 calc R U . . .
C6 C 0.1957(6) 0.9640(5) 0.9367(6) 0.077(3) Uani 1 1 d D U . . .
H6A H 0.170687 0.973569 0.965164 0.092 Uiso 1 1 calc R U . . .
C7 C 0.1114(6) 0.8705(4) 0.9833(3) 0.041(3) Uani 0.717(15) 1 d G U P A 1
C8 C 0.0883(7) 0.9026(4) 1.0215(4) 0.054(4) Uani 0.717(15) 1 d G U P A 1
H8A H 0.073990 0.934374 1.011150 0.064 Uiso 0.717(15) 1 calc R U P A 1
C9 C 0.0861(7) 0.8881(4) 1.0749(4) 0.057(4) Uani 0.717(15) 1 d G U P A 1
H9A H 0.070253 0.909943 1.101025 0.068 Uiso 0.717(15) 1 calc R U P A 1
C10 C 0.1070(6) 0.8415(4) 1.0901(3) 0.048(3) Uani 0.717(15) 1 d G U P A 1
H10A H 0.105456 0.831588 1.126556 0.058 Uiso 0.717(15) 1 calc R U P A 1
C11 C 0.1301(6) 0.8095(3) 1.0518(4) 0.047(3) Uani 0.717(15) 1 d G U P A 1
H11A H 0.144395 0.777665 1.062213 0.057 Uiso 0.717(15) 1 calc R U P A 1
C12 C 0.1323(6) 0.8240(3) 0.9985(4) 0.041(3) Uani 0.717(15) 1 d G U P A 1
H12A H 0.148133 0.802096 0.972337 0.050 Uiso 0.717(15) 1 calc R U P A 1
C7' C 0.0978(13) 0.8780(10) 0.9812(6) 0.032(6) Uani 0.283(15) 1 d G U P A 2
C8' C 0.1253(12) 0.9026(10) 1.0231(8) 0.036(6) Uani 0.283(15) 1 d DG U P A 2
H8'A H 0.153106 0.927908 1.015683 0.044 Uiso 0.283(15) 1 calc R U P A 2
C9' C 0.1120(12) 0.8904(10) 1.0757(7) 0.037(6) Uani 0.283(15) 1 d G U P A 2
H9'A H 0.130827 0.907224 1.104356 0.044 Uiso 0.283(15) 1 calc R U P A 2
C10' C 0.0713(12) 0.8534(10) 1.0865(6) 0.039(6) Uani 0.283(15) 1 d G U P A 2
H10B H 0.062281 0.845007 1.122511 0.046 Uiso 0.283(15) 1 calc R U P A 2
C11' C 0.0438(11) 0.8287(9) 1.0446(8) 0.036(6) Uani 0.283(15) 1 d G U P A 2
H11B H 0.016013 0.803474 1.051992 0.043 Uiso 0.283(15) 1 calc R U P A 2
C12' C 0.0571(12) 0.8410(10) 0.9919(7) 0.035(6) Uani 0.283(15) 1 d G U P A 2
H12B H 0.038291 0.824158 0.963318 0.042 Uiso 0.283(15) 1 calc R U P A 2
C13 C 0.0507(6) 0.9290(4) 0.9033(5) 0.044(3) Uani 1 1 d . . . . .
C14 C 0.0516(7) 0.9787(5) 0.8852(9) 0.078(6) Uani 1 1 d . . . . .
H14A H 0.087379 0.995203 0.878521 0.094 Uiso 1 1 calc R U . . .
C16 C 0.1785(7) 0.6994(5) 0.9110(5) 0.049(3) Uani 1 1 d . U . . .
C17 C 0.2196(7) 0.6630(5) 0.9178(5) 0.053(3) Uani 1 1 d . U . . .
H17A H 0.247838 0.658223 0.890577 0.063 Uiso 1 1 calc R U . . .
C18 C 0.2218(8) 0.6325(6) 0.9634(6) 0.069(3) Uani 1 1 d . U . . .
H18A H 0.252974 0.609608 0.967713 0.083 Uiso 1 1 calc R U . . .
C19 C 0.1809(9) 0.6352(7) 1.0001(6) 0.080(3) Uani 1 1 d . U . . .
H19A H 0.183144 0.614985 1.031228 0.095 Uiso 1 1 calc R U . . .
C20 C 0.1352(9) 0.6673(7) 0.9933(6) 0.078(3) Uani 1 1 d . U . . .
H20A H 0.104828 0.667962 1.019024 0.094 Uiso 1 1 calc R U . . .
C21 C 0.1327(8) 0.6995(6) 0.9485(6) 0.067(3) Uani 1 1 d . U . . .
H21A H 0.100379 0.721049 0.943700 0.080 Uiso 1 1 calc R U . . .
C22 C 0.2525(4) 0.7554(5) 0.8456(5) 0.032(4) Uani 0.535(14) 1 d G U P B 1
C23 C 0.2895(6) 0.7292(4) 0.8118(5) 0.034(4) Uani 0.535(14) 1 d G U P B 1
H23A H 0.275583 0.700809 0.792958 0.041 Uiso 0.535(14) 1 calc R U P B 1
C24 C 0.3468(5) 0.7445(5) 0.8056(5) 0.036(4) Uani 0.535(14) 1 d G U P B 1
H24A H 0.372083 0.726565 0.782497 0.044 Uiso 0.535(14) 1 calc R U P B 1
C25 C 0.3671(4) 0.7860(5) 0.8332(5) 0.037(4) Uani 0.535(14) 1 d G U P B 1
H25A H 0.406277 0.796454 0.828942 0.044 Uiso 0.535(14) 1 calc R U P B 1
C26 C 0.3301(5) 0.8122(4) 0.8670(5) 0.037(4) Uani 0.535(14) 1 d G U P B 1
H26A H 0.343971 0.840588 0.885848 0.044 Uiso 0.535(14) 1 calc R U P B 1
C27 C 0.2728(5) 0.7969(5) 0.8732(5) 0.034(4) Uani 0.535(14) 1 d G U P B 1
H27A H 0.247470 0.814832 0.896309 0.040 Uiso 0.535(14) 1 calc R U P B 1
C22' C 0.2473(7) 0.7690(8) 0.8397(8) 0.055(5) Uani 0.465(14) 1 d G U P B 2
C23' C 0.2972(9) 0.7548(8) 0.8671(8) 0.069(6) Uani 0.465(14) 1 d G U P B 2
H23B H 0.295011 0.730393 0.894592 0.082 Uiso 0.465(14) 1 calc R U P B 2
C24' C 0.3504(7) 0.7764(9) 0.8543(8) 0.071(6) Uani 0.465(14) 1 d G U P B 2
H24B H 0.384482 0.766681 0.873006 0.085 Uiso 0.465(14) 1 calc R U P B 2
C25' C 0.3536(7) 0.8121(9) 0.8141(8) 0.064(5) Uani 0.465(14) 1 d G U P B 2
H25B H 0.389906 0.826854 0.805327 0.077 Uiso 0.465(14) 1 calc R U P B 2
C26' C 0.3037(8) 0.8263(7) 0.7867(7) 0.056(5) Uani 0.465(14) 1 d G U P B 2
H26B H 0.305859 0.850741 0.759235 0.067 Uiso 0.465(14) 1 calc R U P B 2
C27' C 0.2505(7) 0.8048(8) 0.7995(7) 0.052(5) Uani 0.465(14) 1 d G U P B 2
H27B H 0.216387 0.814454 0.780821 0.062 Uiso 0.465(14) 1 calc R U P B 2
C28 C 0.1643(5) 0.6990(4) 0.7959(4) 0.030(2) Uani 1 1 d . . . . .
C29 C 0.1461(4) 0.6496(4) 0.7985(4) 0.029(2) Uani 1 1 d . . . . .
H29A H 0.140827 0.633314 0.831903 0.034 Uiso 1 1 calc R U . . .
C30 C 0.1359(7) 0.6244(5) 0.750000 0.036(3) Uani 1 2 d S T P . .
H30A H 0.122280 0.590973 0.750001 0.043 Uiso 1 2 calc R U P . .
C31 C 0.000000 0.6784(4) 0.7053(5) 0.021(3) Uani 1 2 d S T P . .
C32 C 0.000000 0.6918(6) 0.6515(5) 0.029(3) Uani 1 2 d S T P . .
C33 C 0.000000 0.6536(6) 0.6130(6) 0.041(4) Uani 1 2 d S T P . .
H33A H 0.000000 0.662301 0.576136 0.050 Uiso 1 2 calc R U P . .
C34 C 0.000000 0.6021(6) 0.6276(7) 0.046(4) Uani 1 2 d S T P . .
C35 C 0.000000 0.5897(6) 0.6814(6) 0.034(3) Uani 1 2 d S T P . .
H35A H 0.000000 0.555580 0.691645 0.040 Uiso 1 2 calc R U P . .
C36 C 0.000000 0.6275(5) 0.7216(5) 0.027(3) Uani 1 2 d S T P . .
C37 C 0.000000 0.5601(7) 0.5845(8) 0.053(5) Uani 1 2 d S T P . .
C38 C -0.0543(11) 0.5300(8) 0.5926(8) 0.123(10) Uani 1 1 d . . . . .
H38A H -0.054709 0.516329 0.629019 0.184 Uiso 1 1 calc R U . . .
H38B H -0.088403 0.551383 0.587474 0.184 Uiso 1 1 calc R U . . .
H38C H -0.055368 0.502558 0.566678 0.184 Uiso 1 1 calc R U . . .
C39 C 0.000000 0.5803(11) 0.5296(10) 0.16(2) Uani 1 2 d S T P . .
H39A H 0.000000 0.555414 0.502034 0.235 Uiso 1 2 d R U P . .
H39B H -0.034060 0.600754 0.526234 0.235 Uiso 0.5 1 d R U P . .
C40 C 0.000000 0.7907(5) 0.8548(5) 0.024(3) Uani 1 2 d S T P . .
C41 C 0.000000 0.7454(5) 0.8594(5) 0.027(3) Uani 1 2 d S T P . .
C42 C -0.0480(7) 0.9517(5) 0.750000 0.045(3) Uani 1 2 d S TU P . .
C43 C -0.0312(7) 1.0016(6) 0.750000 0.054(3) Uani 1 2 d S TU P . .
C44 C -0.0754(8) 1.0389(6) 0.750000 0.054(3) Uani 1 2 d S TU P . .
H44A H -0.065148 1.073185 0.750000 0.065 Uiso 1 2 calc R U P . .
C45 C -0.1333(8) 1.0248(6) 0.750000 0.053(3) Uani 1 2 d S TU P . .
C46 C -0.1476(7) 0.9747(6) 0.750000 0.045(3) Uani 1 2 d S TU P . .
H46A H -0.187533 0.965729 0.750000 0.054 Uiso 1 2 calc R U P . .
C47 C -0.1066(7) 0.9370(5) 0.750000 0.042(3) Uani 1 2 d S TU P . .
C48 C -0.1687(9) 1.1004(8) 0.7955(9) 0.111(6) Uani 1 1 d D U . . .
H48A H -0.174357 1.082518 0.829339 0.166 Uiso 1 1 calc R U . . .
H48B H -0.128671 1.112784 0.793584 0.166 Uiso 1 1 calc R U . . .
H48C H -0.195761 1.128519 0.793584 0.166 Uiso 1 1 calc R U . . .
C50 C -0.1796(7) 1.0659(6) 0.750000 0.055(3) Uani 1 2 d DS TU P . .
C51 C -0.1175(6) 0.8842(6) 0.750000 0.033(3) Uani 1 2 d S T P . .
C52 C -0.1125(7) 0.8389(5) 0.750000 0.030(3) Uani 1 2 d S T P . .
C15 C 0.000000 1.0027(8) 0.8774(17) 0.111(12) Uani 1 2 d S T P . .
H15A H 0.000000 1.036573 0.866355 0.134 Uiso 1 2 calc R U P . .
C49 C -0.2406(7) 1.0444(9) 0.750000 0.097(6) Uani 1 2 d DS TU P . .
H49A H -0.243988 1.022509 0.719750 0.145 Uiso 0.5 1 d R U P . .
H49C H -0.269858 1.069838 0.750000 0.145 Uiso 1 2 d R U P . .

loop_
_atom_site_aniso_label
_atom_site_aniso_U_11
_atom_site_aniso_U_22
_atom_site_aniso_U_33
_atom_site_aniso_U_23
_atom_site_aniso_U_13
_atom_site_aniso_U_12
Ag1 0.0305(5) 0.0155(5) 0.0217(5) 0.000 0.000 0.0015(4)
Ag2 0.0315(6) 0.0193(5) 0.0387(6) -0.0078(4) 0.000 0.000
Ag3 0.0417(5) 0.0312(4) 0.0394(5) -0.0158(3) -0.0115(4) 0.0081(4)
P1 0.0423(17) 0.0309(14) 0.0346(15) -0.0138(11) -0.0048(12) -0.0024(12)
P2 0.0409(15) 0.0289(13) 0.0189(11) -0.0006(9) 0.0011(11) 0.0064(11)
N1 0.031(7) 0.040(7) 0.031(6) -0.013(5) 0.000 0.000
N2 0.056(8) 0.028(6) 0.011(5) 0.000 0.000 0.007(6)
N3 0.032(9) 0.005(6) 0.029(8) 0.000 0.000 0.000
N4 0.034(10) 0.010(7) 0.068(13) 0.000 0.000 0.000
C1 0.046(5) 0.036(5) 0.081(7) -0.020(5) -0.010(5) -0.007(4)
C2 0.036(5) 0.041(5) 0.116(8) -0.018(5) 0.006(5) -0.001(4)
C3 0.047(6) 0.053(6) 0.132(8) -0.018(6) 0.003(6) -0.011(5)
C4 0.060(6) 0.067(7) 0.121(9) -0.018(7) -0.015(6) -0.021(6)
C5 0.071(7) 0.065(7) 0.121(8) -0.032(6) -0.016(6) -0.029(6)
C6 0.069(6) 0.058(6) 0.104(8) -0.034(6) -0.010(6) -0.023(5)
C7 0.055(8) 0.027(6) 0.040(6) -0.009(5) -0.004(6) 0.017(6)
C8 0.081(8) 0.040(6) 0.040(6) -0.007(5) -0.013(6) 0.035(6)
C9 0.084(9) 0.047(7) 0.039(6) -0.010(6) -0.011(7) 0.035(7)
C10 0.072(8) 0.035(6) 0.038(6) -0.003(5) -0.002(6) 0.021(6)
C11 0.070(8) 0.030(6) 0.042(6) 0.003(5) 0.007(6) 0.009(6)
C12 0.054(7) 0.027(6) 0.043(6) 0.001(5) 0.007(6) 0.010(5)
C7' 0.045(13) 0.034(12) 0.017(9) -0.006(8) -0.003(9) -0.023(9)
C8' 0.049(13) 0.040(12) 0.021(10) -0.009(8) -0.005(9) -0.021(9)
C9' 0.047(13) 0.045(12) 0.019(9) -0.010(9) -0.006(9) -0.018(10)
C10' 0.049(13) 0.048(12) 0.019(9) -0.008(8) 0.001(9) -0.020(10)
C11' 0.047(13) 0.043(12) 0.018(9) -0.004(8) 0.004(9) -0.021(9)
C12' 0.047(13) 0.037(12) 0.019(9) -0.002(8) 0.003(9) -0.022(9)
C13 0.062(8) 0.021(5) 0.048(7) -0.017(5) 0.007(6) 0.005(5)
C14 0.058(9) 0.017(6) 0.160(18) -0.008(8) 0.001(11) -0.003(6)
C16 0.071(7) 0.050(6) 0.026(4) 0.007(4) -0.006(4) 0.008(5)
C17 0.078(7) 0.044(5) 0.036(5) 0.013(4) -0.014(5) -0.001(5)
C18 0.099(7) 0.062(6) 0.047(6) 0.024(5) -0.020(5) -0.005(6)
C19 0.114(8) 0.077(7) 0.047(6) 0.029(6) -0.009(6) -0.002(6)
C20 0.113(8) 0.077(7) 0.045(6) 0.017(5) 0.009(6) -0.002(6)
C21 0.094(7) 0.065(6) 0.041(5) 0.012(5) 0.010(5) 0.007(6)
C22 0.043(7) 0.036(7) 0.016(6) -0.001(5) 0.006(6) -0.006(6)
C23 0.044(7) 0.034(7) 0.024(6) -0.003(5) 0.006(6) -0.003(6)
C24 0.045(7) 0.038(7) 0.026(6) -0.004(5) 0.009(6) -0.002(6)
C25 0.040(7) 0.043(8) 0.027(7) -0.002(6) 0.009(6) -0.007(6)
C26 0.040(7) 0.043(8) 0.028(7) -0.010(6) 0.009(6) -0.005(6)
C27 0.042(7) 0.035(7) 0.023(6) -0.006(5) 0.005(6) -0.008(6)
C22' 0.053(9) 0.073(12) 0.038(9) 0.021(8) -0.004(8) -0.020(9)
C23' 0.060(10) 0.095(12) 0.051(9) 0.032(8) -0.015(8) -0.025(9)
C24' 0.061(10) 0.099(12) 0.053(10) 0.026(9) -0.018(8) -0.030(10)
C25' 0.061(10) 0.087(12) 0.044(9) 0.017(8) -0.008(8) -0.033(9)
C26' 0.059(10) 0.071(12) 0.037(8) 0.013(8) 0.003(8) -0.019(9)
C27' 0.055(9) 0.066(11) 0.035(8) 0.016(8) 0.002(8) -0.014(9)
C28 0.035(6) 0.029(5) 0.027(5) 0.001(4) 0.004(4) 0.009(4)
C29 0.029(5) 0.028(5) 0.030(5) 0.006(4) 0.006(4) 0.001(4)
C30 0.039(9) 0.015(6) 0.053(9) 0.000 0.000 0.003(6)
C31 0.019(6) 0.015(6) 0.028(7) -0.006(5) 0.000 0.000
C32 0.032(7) 0.036(8) 0.020(6) 0.001(6) 0.000 0.000
C33 0.067(12) 0.036(9) 0.022(7) -0.004(6) 0.000 0.000
C34 0.069(12) 0.034(9) 0.033(8) -0.019(7) 0.000 0.000
C35 0.031(8) 0.025(7) 0.045(9) -0.014(6) 0.000 0.000
C36 0.030(7) 0.022(7) 0.028(7) -0.002(5) 0.000 0.000
C37 0.066(13) 0.044(10) 0.050(11) -0.026(9) 0.000 0.000
C38 0.18(2) 0.112(17) 0.076(12) -0.071(12) 0.017(14) -0.065(17)
C39 0.36(7) 0.068(18) 0.042(14) -0.036(13) 0.000 0.000
C40 0.040(8) 0.021(6) 0.012(5) -0.014(5) 0.000 0.000
C41 0.040(8) 0.027(7) 0.015(6) -0.005(5) 0.000 0.000
C42 0.030(5) 0.012(5) 0.093(8) 0.000 0.000 0.005(4)
C43 0.036(6) 0.013(5) 0.113(9) 0.000 0.000 0.001(4)
C44 0.035(5) 0.014(5) 0.113(9) 0.000 0.000 0.003(4)
C45 0.034(5) 0.021(5) 0.104(8) 0.000 0.000 0.002(4)
C46 0.029(5) 0.022(5) 0.085(8) 0.000 0.000 0.001(4)
C47 0.027(5) 0.017(5) 0.082(8) 0.000 0.000 -0.001(4)
C48 0.092(11) 0.103(12) 0.136(14) -0.056(9) -0.015(11) 0.036(9)
C50 0.038(6) 0.015(5) 0.112(9) 0.000 0.000 0.001(5)
C51 0.023(7) 0.039(9) 0.037(8) 0.000 0.000 -0.001(6)
C52 0.037(8) 0.022(7) 0.030(7) 0.000 0.000 0.000(6)
C15 0.087(19) 0.021(10) 0.23(4) 0.001(16) 0.000 0.000
C49 0.045(8) 0.065(12) 0.179(18) 0.000 0.000 0.011(8)

loop_
_atom_type_symbol
_atom_type_description
_atom_type_scat_dispersion_real
_atom_type_scat_dispersion_imag
_atom_type_scat_source
C C 0.0033 0.0016 'International Tables Vol C Tables 4.2.6.8 and 6.1.1.4'
H H 0.0000 0.0000 'International Tables Vol C Tables 4.2.6.8 and 6.1.1.4'
N N 0.0061 0.0033 'International Tables Vol C Tables 4.2.6.8 and 6.1.1.4'
O O 0.0106 0.0060 'International Tables Vol C Tables 4.2.6.8 and 6.1.1.4'
P P 0.1023 0.0942 'International Tables Vol C Tables 4.2.6.8 and 6.1.1.4'
Cl Cl 0.1484 0.1585 'International Tables Vol C Tables 4.2.6.8 and 6.1.1.4'
Ag Ag -0.8971 1.1015 'International Tables Vol C Tables 4.2.6.8 and 6.1.1.4'

loop_
_geom_angle_atom_site_label_1
_geom_angle_atom_site_label_2
_geom_angle_atom_site_label_3
_geom_angle
_geom_angle_site_symmetry_1
_geom_angle_site_symmetry_3
C52 Ag1 N3 170.5(5) . .
C52 Ag1 Ag1 121.8(4) . 3_556
N3 Ag1 Ag1 48.7(2) . 3_556
C52 Ag1 Ag3 61.39(5) . 3_556
N3 Ag1 Ag3 119.14(3) . 3_556
Ag1 Ag1 Ag3 109.14(3) 3_556 3_556
C52 Ag1 Ag3 61.39(5) . 12
N3 Ag1 Ag3 119.14(3) . 12
Ag1 Ag1 Ag3 109.14(3) 3_556 12
Ag3 Ag1 Ag3 121.70(5) 3_556 12
C52 Ag1 Ag2 68.0(4) . 10_557
N3 Ag1 Ag2 103.8(2) . 10_557
Ag1 Ag1 Ag2 61.42(2) 3_556 10_557
Ag3 Ag1 Ag2 58.31(3) 3_556 10_557
Ag3 Ag1 Ag2 107.93(4) 12 10_557
C52 Ag1 Ag2 68.0(4) . .
N3 Ag1 Ag2 103.8(2) . .
Ag1 Ag1 Ag2 61.42(2) 3_556 .
Ag3 Ag1 Ag2 107.93(4) 3_556 .
Ag3 Ag1 Ag2 58.31(3) 12 .
Ag2 Ag1 Ag2 56.97(5) 10_557 .
C40 Ag2 N4 171.7(4) . .
C40 Ag2 Ag2 122.7(3) . 10_557
N4 Ag2 Ag2 49.0(3) . 10_557
C40 Ag2 Ag3 56.69(5) . 12
N4 Ag2 Ag3 123.88(3) . 12
Ag2 Ag2 Ag3 112.23(3) 10_557 12
C40 Ag2 Ag3 56.69(4) . .
N4 Ag2 Ag3 123.87(3) . .
Ag2 Ag2 Ag3 112.23(3) 10_557 .
Ag3 Ag2 Ag3 112.22(5) 12 .
C40 Ag2 Ag1 68.8(3) . .
N4 Ag2 Ag1 104.1(2) . .
Ag2 Ag2 Ag1 61.51(2) 10_557 .
Ag3 Ag2 Ag1 58.76(2) 12 .
Ag3 Ag2 Ag1 106.00(4) . .
C40 Ag2 Ag1 68.8(3) . 3_556
N4 Ag2 Ag1 104.1(2) . 3_556
Ag2 Ag2 Ag1 61.51(2) 10_557 3_556
Ag3 Ag2 Ag1 106.00(4) 12 3_556
Ag3 Ag2 Ag1 58.76(2) . 3_556
Ag1 Ag2 Ag1 57.17(4) . 3_556
P2 Ag3 P1 126.62(10) . .
P2 Ag3 C40 116.3(3) . .
P1 Ag3 C40 103.5(3) . .
P2 Ag3 C52 99.9(3) . 3_556
P1 Ag3 C52 109.2(3) . 3_556
C40 Ag3 C52 96.9(4) . 3_556
P2 Ag3 Ag2 147.43(7) . .
P1 Ag3 Ag2 85.95(8) . .
C40 Ag3 Ag2 44.6(3) . .
C52 Ag3 Ag2 64.4(3) 3_556 .
P2 Ag3 Ag1 85.87(7) . 3_556
P1 Ag3 Ag1 144.47(8) . 3_556
C40 Ag3 Ag1 66.9(3) . 3_556
C52 Ag3 Ag1 43.4(3) 3_556 3_556
Ag2 Ag3 Ag1 62.93(3) . 3_556
C7' P1 C13 92.3(12) . .
C7' P1 C1 109.4(9) . .
C13 P1 C1 107.6(6) . .
C13 P1 C7 103.9(5) . .
C1 P1 C7 104.2(6) . .
C7' P1 Ag3 115.4(8) . .
C13 P1 Ag3 113.2(4) . .
C1 P1 Ag3 116.2(3) . .
C7 P1 Ag3 110.7(4) . .
C16 P2 C28 105.1(5) . .
C16 P2 C22 100.1(7) . .
C28 P2 C22 100.3(5) . .
C16 P2 C22' 110.9(8) . .
C28 P2 C22' 103.0(8) . .
C16 P2 Ag3 119.7(5) . .
C28 P2 Ag3 112.6(3) . .
C22 P2 Ag3 116.5(5) . .
C22' P2 Ag3 104.4(7) . .
C13 N1 C13 122.1(15) . 12
C28 N2 C28 119.6(13) 10_557 .
C31 N3 C31 106.8(14) 10_557 .
C31 N3 Ag1 116.6(4) 10_557 3_556
C31 N3 Ag1 116.6(4) . 3_556
C31 N3 Ag1 116.6(4) 10_557 .
C31 N3 Ag1 116.6(4) . .
Ag1 N3 Ag1 82.6(5) 3_556 .
C42 N4 C42 105.1(17) 3_556 .
C42 N4 Ag2 117.3(5) 3_556 .
C42 N4 Ag2 117.3(5) . .
C42 N4 Ag2 117.3(5) 3_556 10_557
C42 N4 Ag2 117.3(5) . 10_557
Ag2 N4 Ag2 82.1(5) . 10_557
C2 C1 C6 116.2(9) . .
C2 C1 P1 117.4(7) . .
C6 C1 P1 126.2(8) . .
C1 C2 C3 121.4(9) . .
C4 C3 C2 121.1(10) . .
C5 C4 C3 117.8(10) . .
C6 C5 C4 120.4(10) . .
C5 C6 C1 122.8(10) . .
C8 C7 C12 120.0 . .
C8 C7 P1 121.3(6) . .
C12 C7 P1 118.7(6) . .
C7 C8 C9 120.0 . .
C10 C9 C8 120.0 . .
C9 C10 C11 120.0 . .
C12 C11 C10 120.0 . .
C11 C12 C7 120.0 . .
C8' C7' C12' 120.0 . .
C8' C7' P1 125.2(12) . .
C12' C7' P1 114.7(12) . .
C9' C8' C7' 120.0 . .
C8' C9' C10' 120.0 . .
C11' C10' C9' 120.0 . .
C10' C11' C12' 120.0 . .
C11' C12' C7' 120.0 . .
N1 C13 C14 119.8(13) . .
N1 C13 P1 113.0(9) . .
C14 C13 P1 126.8(11) . .
C15 C14 C13 118.7(16) . .
C17 C16 C21 115.8(12) . .
C17 C16 P2 124.2(11) . .
C21 C16 P2 119.5(11) . .
C16 C17 C18 122.8(15) . .
C19 C18 C17 120.5(17) . .
C18 C19 C20 119.9(14) . .
C19 C20 C21 120.8(17) . .
C16 C21 C20 119.6(16) . .
C23 C22 C27 120.0 . .
C23 C22 P2 123.3(7) . .
C27 C22 P2 116.6(7) . .
C24 C23 C22 120.0 . .
C23 C24 C25 120.0 . .
C26 C25 C24 120.0 . .
C27 C26 C25 120.0 . .
C26 C27 C22 120.0 . .
C23' C22' C27' 120.0 . .
C23' C22' P2 122.3(10) . .
C27' C22' P2 117.7(10) . .
C22' C23' C24' 120.0 . .
C25' C24' C23' 120.0 . .
C26' C25' C24' 120.0 . .
C27' C26' C25' 120.0 . .
C26' C27' C22' 120.0 . .
N2 C28 C29 122.8(10) . .
N2 C28 P2 111.4(8) . .
C29 C28 P2 125.6(8) . .
C28 C29 C30 117.9(10) . .
C29 C30 C29 118.9(13) 10_557 .
N3 C31 C32 128.5(12) . .
N3 C31 C36 110.0(11) . .
C32 C31 C36 121.5(12) . .
C31 C32 C33 118.3(13) . .
C31 C32 C41 115.6(12) . 10_557
C33 C32 C41 126.1(13) . 10_557
C32 C33 C34 122.0(14) . .
C35 C34 C33 118.7(13) . .
C35 C34 C37 119.7(16) . .
C33 C34 C37 121.6(16) . .
C34 C35 C36 120.8(14) . .
C36 C36 C31 106.6(7) 10_557 .
C36 C36 C35 134.8(9) 10_557 .
C31 C36 C35 118.6(13) . .
C39 C37 C38 108.9(13) . 12
C39 C37 C38 108.9(13) . .
C38 C37 C38 113(3) 12 .
C39 C37 C34 112.0(17) . .
C38 C37 C34 107.2(11) 12 .
C38 C37 C34 107.2(11) . .
C41 C40 Ag2 152.7(10) . .
C41 C40 Ag3 103.1(3) . 12
Ag2 C40 Ag3 78.7(3) . 12
C41 C40 Ag3 103.1(3) . .
Ag2 C40 Ag3 78.7(3) . .
Ag3 C40 Ag3 153.8(6) 12 .
C40 C41 C32 163.9(13) . 10_557
N4 C42 C43 111.4(14) . .
N4 C42 C47 126.3(13) . .
C43 C42 C47 122.3(14) . .
C42 C43 C44 118.4(15) . .
C42 C43 C43 106.1(10) . 3_556
C44 C43 C43 135.5(9) . 3_556
C45 C44 C43 119.7(15) . .
C46 C45 C44 119.5(15) . .
C46 C45 C50 122.2(15) . .
C44 C45 C50 118.2(14) . .
C47 C46 C45 123.2(16) . .
C46 C47 C42 116.7(14) . .
C46 C47 C51 127.0(15) . .
C42 C47 C51 116.3(13) . .
C48 C50 C48 100(2) 10_557 .
C48 C50 C49 113.2(12) 10_557 .
C48 C50 C49 113.2(12) . .
C48 C50 C45 109.2(11) 10_557 .
C48 C50 C45 109.2(11) . .
C49 C50 C45 111.7(15) . .
C52 C51 C47 164.6(16) . .
C51 C52 Ag1 153.6(13) . .
C51 C52 Ag3 105.8(3) . 3_556
Ag1 C52 Ag3 75.2(3) . 3_556
C51 C52 Ag3 105.8(3) . 12
Ag1 C52 Ag3 75.2(3) . 12
Ag3 C52 Ag3 148.3(6) 3_556 12
C14 C15 C14 121(2) . 12

loop_
_geom_bond_atom_site_label_1
_geom_bond_atom_site_label_2
_geom_bond_distance
_geom_bond_site_symmetry_2
Ag1 C52 2.107(14) .
Ag1 N3 2.240(10) .
Ag1 Ag1 2.956(2) 3_556
Ag1 Ag3 2.9663(9) 3_556
Ag1 Ag3 2.9663(9) 12
Ag1 Ag2 3.0894(12) 10_557
Ag1 Ag2 3.0894(12) .
Ag2 C40 2.115(14) .
Ag2 N4 2.245(12) .
Ag2 Ag2 2.947(2) 10_557
Ag2 Ag3 2.9524(11) 12
Ag2 Ag3 2.9524(11) .
Ag3 P2 2.483(3) .
Ag3 P1 2.487(3) .
Ag3 C40 2.516(3) .
Ag3 C52 2.693(4) 3_556
P1 C7' 1.809(14) .
P1 C13 1.814(13) .
P1 C1 1.832(11) .
P1 C7 1.868(8) .
P2 C16 1.811(12) .
P2 C28 1.833(10) .
P2 C22 1.836(10) .
P2 C22' 1.863(14) .
N1 C13 1.333(15) .
N1 C13 1.333(15) 12
N2 C28 1.328(11) 10_557
N2 C28 1.328(11) .
N3 C31 1.390(14) 10_557
N3 C31 1.390(14) .
N4 C42 1.390(18) 3_556
N4 C42 1.390(17) .
C1 C2 1.372(9) .
C1 C6 1.379(8) .
C2 C3 1.381(9) .
C3 C4 1.373(9) .
C4 C5 1.367(9) .
C5 C6 1.365(9) .
C7 C8 1.3900 .
C7 C12 1.3900 .
C8 C9 1.3900 .
C9 C10 1.3900 .
C10 C11 1.3900 .
C11 C12 1.3900 .
C7' C8' 1.3900 .
C7' C12' 1.3900 .
C8' C9' 1.3900 .
C9' C10' 1.3900 .
C10' C11' 1.3900 .
C11' C12' 1.3900 .
C11' C11' 2.02(5) 12
C13 C14 1.407(18) .
C14 C15 1.364(19) .
C16 C17 1.369(19) .
C16 C21 1.41(2) .
C17 C18 1.401(17) .
C18 C19 1.32(2) .
C19 C20 1.37(3) .
C20 C21 1.41(2) .
C22 C23 1.3900 .
C22 C27 1.3900 .
C23 C24 1.3900 .
C24 C25 1.3900 .
C25 C26 1.3900 .
C26 C27 1.3900 .
C22' C23' 1.3900 .
C22' C27' 1.3900 .
C23' C24' 1.3900 .
C24' C25' 1.3900 .
C25' C26' 1.3900 .
C26' C27' 1.3900 .
C26' C26' 1.83(3) 10_557
C28 C29 1.391(14) .
C29 C30 1.405(12) .
C31 C32 1.391(18) .
C31 C36 1.424(18) .
C32 C33 1.40(2) .
C32 C41 1.46(2) 10_557
C33 C34 1.43(2) .
C34 C35 1.38(2) .
C34 C37 1.56(2) .
C35 C36 1.427(19) .
C36 C36 1.42(3) 10_557
C37 C39 1.47(3) .
C37 C38 1.50(2) 12
C37 C38 1.50(2) .
C40 C41 1.218(19) .
C42 C43 1.39(2) .
C42 C47 1.41(2) .
C43 C44 1.42(2) .
C43 C43 1.44(3) 3_556
C44 C45 1.39(2) .
C45 C46 1.38(2) .
C45 C50 1.53(2) .
C46 C47 1.38(2) .
C47 C51 1.44(2) .
C48 C50 1.486(19) .
C50 C49 1.516(10) .
C51 C52 1.22(2) .
